data_7013555
loop_
_publ_author_name
'Murugesu, Muralee'
'Abboud, Khalil A.'
'Christou, George'

_publ_section_title
;
 Preparation and properties of new Fe6 and Fe8 clusters of iron(iii)
 with tripodal ligands
;
_journal_issue 23
_journal_name_full 'Dalton Transactions'
_journal_page_first 4552
_journal_paper_doi 10.1039/b310030h
_journal_year 2003
_chemical_formula_sum 'C40 H84 Fe6 N6 O32'
_chemical_formula_weight 1496.23
_chemical_name_systematic
;
?
;
_space_group_IT_number 13
_symmetry_cell_setting monoclinic
_symmetry_space_group_name_Hall '-P 2yc'
_symmetry_space_group_name_H-M 'P 1 2/c 1'
_atom_sites_solution_hydrogens geom
_atom_sites_solution_primary direct
_atom_sites_solution_secondary difmap
_audit_creation_method SHELXL-97
_cell_angle_alpha 90.00
_cell_angle_beta 104.724(2)
_cell_angle_gamma 90.00
_cell_formula_units_Z 2
_cell_length_a 11.5538(6)
_cell_length_b 11.5495(6)
_cell_length_c 22.3761(12)
_cell_measurement_reflns_used 163
_cell_measurement_temperature 173(2)
_cell_measurement_theta_max 28.0
_cell_measurement_theta_min 2.0
_cell_volume 2887.8(3)
_computing_cell_refinement 'Bruker SMART & SAINT (Bruker 1998)'
_computing_data_collection 'Bruker SMART (Bruker 1998)'
_computing_data_reduction 'Bruker SHELXTL (Bruker 2000)'
_computing_molecular_graphics 'Bruker SHELXTL'
_computing_publication_material 'Bruker SHELXTL'
_computing_structure_refinement 'Bruker SHELXTL'
_computing_structure_solution 'Bruker SHELXTL'
_diffrn_ambient_temperature 193(2)
_diffrn_measured_fraction_theta_full 0.989
_diffrn_measured_fraction_theta_max 0.989
_diffrn_measurement_device_type 'SMART CCD area detector'
_diffrn_measurement_method '\w scans'
_diffrn_radiation_monochromator graphite
_diffrn_radiation_source 'normal-focus sealed tube'
_diffrn_radiation_type MoK\a
_diffrn_radiation_wavelength 0.71073
_diffrn_reflns_av_R_equivalents 0.0405
_diffrn_reflns_av_sigmaI/netI 0.0294
_diffrn_reflns_limit_h_max 14
_diffrn_reflns_limit_h_min -14
_diffrn_reflns_limit_k_max 14
_diffrn_reflns_limit_k_min -14
_diffrn_reflns_limit_l_max 28
_diffrn_reflns_limit_l_min -28
_diffrn_reflns_number 24572
_diffrn_reflns_theta_full 27.50
_diffrn_reflns_theta_max 27.50
_diffrn_reflns_theta_min 1.76
_diffrn_standards_decay_% 0
_diffrn_standards_number 0
_exptl_absorpt_coefficient_mu 1.566
_exptl_absorpt_correction_T_max 0.7975
_exptl_absorpt_correction_T_min 0.7383
_exptl_absorpt_correction_type integration
_exptl_absorpt_process_details 'based on measured indexed crystal faces, SHELXTL (Bruker 1998)'
_exptl_crystal_colour yellow
_exptl_crystal_density_diffrn 1.721
_exptl_crystal_density_meas 0
_exptl_crystal_density_method 'not measured'
_exptl_crystal_description plates
_exptl_crystal_F_000 1556
_exptl_crystal_size_max 0.20
_exptl_crystal_size_mid 0.18
_exptl_crystal_size_min 0.18
_refine_diff_density_max 0.941
_refine_diff_density_min -0.652
_refine_diff_density_rms 0.067
_refine_ls_extinction_method none
_refine_ls_goodness_of_fit_ref 1.076
_refine_ls_hydrogen_treatment constr
_refine_ls_matrix_type full
_refine_ls_number_parameters 325
_refine_ls_number_reflns 6547
_refine_ls_number_restraints 0
_refine_ls_restrained_S_all 1.076
_refine_ls_R_factor_all 0.0410
_refine_ls_R_factor_gt 0.0331
_refine_ls_shift/su_max 0.001
_refine_ls_shift/su_mean 0.000
_refine_ls_structure_factor_coef Fsqd
_refine_ls_weighting_details 'calc w=1/[\s^2^(Fo^2^)+(0.0429P)^2^+1.7625P] where P=(Fo^2^+2Fc^2^)/3'
_refine_ls_weighting_scheme calc
_refine_ls_wR_factor_gt 0.0851
_refine_ls_wR_factor_ref 0.0872
_reflns_number_gt 5498
_reflns_number_total 6547
_reflns_threshold_expression I>2\s(I)
_cod_data_source_file b310030h.txt
_cod_data_source_block xm40
_cod_depositor_comments
;
The following automatic conversions were performed:
'_symmetry_cell_setting' value 'Monoclinic' changed to 'monoclinic'
according to '/home/saulius/struct/CIF-dictionaries/cif_core.dic'
dictionary named 'cif_core.dic' version 2.4.1 from 2010-06-29.

Automatic conversion script
Id: cif_fix_enum 1527 2010-12-29 10:47:43Z saulius 
;
_cod_original_sg_symbol_H-M P2/c
_cod_database_code 7013555

loop_
_symmetry_equiv_pos_as_xyz
'x, y, z'
'-x, y, -z+1/2'
'-x, -y, -z'
'x, -y, z-1/2'

loop_
_atom_site_label
_atom_site_type_symbol
_atom_site_fract_x
_atom_site_fract_y
_atom_site_fract_z
_atom_site_U_iso_or_equiv
_atom_site_adp_type
_atom_site_occupancy
_atom_site_symmetry_multiplicity
_atom_site_calc_flag
_atom_site_refinement_flags
_atom_site_disorder_assembly
_atom_site_disorder_group
Fe1 Fe 0.12040(3) 0.77675(3) -0.037261(14) 0.02107(8) Uani 1 1 d . . .
Fe2 Fe 0.25881(3) 0.93492(3) 0.070078(14) 0.02114(8) Uani 1 1 d . . .
Fe3 Fe 0.13988(3) 1.15562(3) 0.108316(14) 0.01954(8) Uani 1 1 d . . .
O1 O 0.2236(4) 0.4560(2) -0.06995(14) 0.1050(13) Uani 1 1 d . . .
O2 O 0.18565(15) 0.61664(15) -0.02324(7) 0.0315(4) Uani 1 1 d . . .
O3 O 0.02725(13) 0.89665(13) -0.09475(7) 0.0241(3) Uani 1 1 d . . .
O4 O 0.27256(13) 0.86656(14) -0.00827(7) 0.0261(3) Uani 1 1 d . . .
O5 O 0.11906(14) 0.82500(14) 0.04711(7) 0.0252(3) Uani 1 1 d . . .
O6 O 0.61321(18) 0.8836(2) 0.13301(14) 0.0747(8) Uani 1 1 d . . .
O7 O 0.43422(14) 0.96550(15) 0.09589(8) 0.0318(4) Uani 1 1 d . . .
O8 O 0.19319(13) 1.08580(13) 0.03778(7) 0.0232(3) Uani 1 1 d . . .
O9 O 0.21443(14) 1.00829(14) 0.14216(7) 0.0263(3) Uani 1 1 d . . .
O10 O 0.04360(13) 1.28603(13) 0.06213(7) 0.0250(3) Uani 1 1 d . . .
O11 O 0.18544(14) 1.22471(14) 0.19228(7) 0.0273(3) Uani 1 1 d . . .
O12 O 0.3314(2) 1.3073(2) 0.26383(9) 0.0551(6) Uani 1 1 d . . .
N1 N 0.19995(17) 0.75503(17) -0.11625(9) 0.0269(4) Uani 1 1 d . . .
N2 N 0.31973(18) 0.80214(17) 0.14164(9) 0.0280(4) Uani 1 1 d . . .
N3 N 0.28227(16) 1.27880(16) 0.10082(8) 0.0227(4) Uani 1 1 d . . .
C1 C 0.1893(3) 0.6294(2) -0.12934(14) 0.0517(8) Uani 1 1 d . . .
H1A H 0.2520 0.6052 -0.1498 0.062 Uiso 1 1 calc R . .
H1B H 0.1103 0.6129 -0.1579 0.062 Uiso 1 1 calc R . .
C2 C 0.2024(3) 0.5608(3) -0.07011(15) 0.0545(9) Uani 1 1 d . . .
C3 C 0.1288(3) 0.8253(3) -0.16808(11) 0.0381(6) Uani 1 1 d . . .
H3A H 0.0617 0.7785 -0.1928 0.046 Uiso 1 1 calc R . .
H3B H 0.1797 0.8492 -0.1954 0.046 Uiso 1 1 calc R . .
C4 C 0.0798(2) 0.9321(2) -0.14285(13) 0.0379(6) Uani 1 1 d . . .
H4B H 0.1454 0.9878 -0.1266 0.045 Uiso 1 1 calc R . .
H4A H 0.0191 0.9705 -0.1762 0.045 Uiso 1 1 calc R . .
C5 C 0.3257(3) 0.7881(4) -0.09517(14) 0.0605(10) Uani 1 1 d . . .
H5A H 0.3736 0.7175 -0.0813 0.073 Uiso 1 1 calc R . .
H5B H 0.3515 0.8201 -0.1308 0.073 Uiso 1 1 calc R . .
C6 C 0.3528(3) 0.8711(3) -0.04606(16) 0.0575(10) Uani 1 1 d . . .
H6A H 0.4349 0.8570 -0.0204 0.069 Uiso 1 1 calc R . .
H6B H 0.3508 0.9497 -0.0639 0.069 Uiso 1 1 calc R . .
C7 C 0.3240(3) 0.8565(2) 0.20194(11) 0.0398(6) Uani 1 1 d . . .
H7A H 0.3132 0.7959 0.2313 0.048 Uiso 1 1 calc R . .
H7B H 0.4040 0.8915 0.2184 0.048 Uiso 1 1 calc R . .
C8 C 0.2319(3) 0.9466(3) 0.19838(12) 0.0491(8) Uani 1 1 d . . .
H8A H 0.1557 0.9103 0.2009 0.059 Uiso 1 1 calc R . .
H8B H 0.2575 1.0007 0.2336 0.059 Uiso 1 1 calc R . .
C9 C 0.4418(2) 0.7739(2) 0.13690(14) 0.0424(7) Uani 1 1 d . . .
H9A H 0.4376 0.7154 0.1041 0.051 Uiso 1 1 calc R . .
H9B H 0.4886 0.7407 0.1765 0.051 Uiso 1 1 calc R . .
C10 C 0.5035(2) 0.8819(3) 0.12192(14) 0.0432(7) Uani 1 1 d . . .
C11 C 0.2353(3) 0.7031(2) 0.12681(12) 0.0379(6) Uani 1 1 d . . .
H11A H 0.2335 0.6616 0.1653 0.045 Uiso 1 1 calc R . .
H11B H 0.2628 0.6482 0.0993 0.045 Uiso 1 1 calc R . .
C12 C 0.1105(2) 0.7463(2) 0.09515(11) 0.0371(6) Uani 1 1 d . . .
H12A H 0.0584 0.6802 0.0775 0.045 Uiso 1 1 calc R . .
H12B H 0.0750 0.7859 0.1255 0.045 Uiso 1 1 calc R . .
C13 C 0.3639(2) 1.2777(2) 0.16349(11) 0.0334(5) Uani 1 1 d . . .
H13A H 0.4134 1.3488 0.1702 0.040 Uiso 1 1 calc R . .
H13B H 0.4181 1.2100 0.1681 0.040 Uiso 1 1 calc R . .
C14 C 0.2893(2) 1.2713(2) 0.21108(11) 0.0333(5) Uani 1 1 d . . .
C15 C 0.2243(2) 1.3943(2) 0.08840(12) 0.0301(5) Uani 1 1 d . . .
H15A H 0.2745 1.4457 0.0700 0.036 Uiso 1 1 calc R . .
H15B H 0.2180 1.4294 0.1278 0.036 Uiso 1 1 calc R . .
C16 C 0.1020(2) 1.3847(2) 0.04531(12) 0.0320(5) Uani 1 1 d . . .
H16A H 0.0551 1.4554 0.0480 0.038 Uiso 1 1 calc R . .
H16B H 0.1085 1.3767 0.0022 0.038 Uiso 1 1 calc R . .
C17 C 0.3381(2) 1.2375(2) 0.05189(11) 0.0317(5) Uani 1 1 d . . .
H17A H 0.4094 1.1900 0.0706 0.038 Uiso 1 1 calc R . .
H17B H 0.3642 1.3046 0.0311 0.038 Uiso 1 1 calc R . .
C18 C 0.2479(2) 1.1653(2) 0.00470(11) 0.0301(5) Uani 1 1 d . . .
H18A H 0.1865 1.2163 -0.0214 0.036 Uiso 1 1 calc R . .
H18B H 0.2891 1.1229 -0.0224 0.036 Uiso 1 1 calc R . .

loop_
_atom_site_aniso_label
_atom_site_aniso_U_11
_atom_site_aniso_U_22
_atom_site_aniso_U_33
_atom_site_aniso_U_23
_atom_site_aniso_U_13
_atom_site_aniso_U_12
Fe1 0.01804(15) 0.02562(17) 0.01966(15) -0.00078(12) 0.00501(12) 0.00274(12)
Fe2 0.02081(16) 0.02107(16) 0.02046(15) -0.00023(12) 0.00327(12) 0.00327(12)
Fe3 0.01876(15) 0.01958(16) 0.01962(15) -0.00009(12) 0.00367(11) 0.00190(11)
O1 0.209(4) 0.0471(15) 0.097(2) 0.0309(14) 0.109(3) 0.061(2)
O2 0.0321(9) 0.0368(9) 0.0288(8) 0.0081(7) 0.0134(7) 0.0143(7)
O3 0.0214(7) 0.0237(8) 0.0277(8) 0.0018(6) 0.0073(6) 0.0007(6)
O4 0.0200(7) 0.0340(9) 0.0266(8) -0.0046(7) 0.0101(6) -0.0009(6)
O5 0.0251(8) 0.0307(9) 0.0210(7) -0.0018(6) 0.0078(6) -0.0024(6)
O6 0.0264(11) 0.0848(18) 0.108(2) 0.0422(17) 0.0087(12) 0.0120(11)
O7 0.0225(8) 0.0341(9) 0.0355(9) 0.0036(7) 0.0011(7) 0.0008(7)
O8 0.0267(8) 0.0225(8) 0.0197(7) 0.0009(6) 0.0046(6) 0.0042(6)
O9 0.0335(8) 0.0250(8) 0.0199(7) 0.0030(6) 0.0059(6) 0.0093(7)
O10 0.0219(7) 0.0201(7) 0.0310(8) 0.0030(6) 0.0028(6) 0.0010(6)
O11 0.0302(8) 0.0305(9) 0.0222(8) -0.0043(7) 0.0086(6) -0.0017(7)
O12 0.0645(14) 0.0735(15) 0.0248(9) -0.0140(10) 0.0067(9) -0.0266(12)
N1 0.0285(10) 0.0302(10) 0.0229(9) 0.0005(8) 0.0080(8) 0.0049(8)
N2 0.0316(10) 0.0259(10) 0.0253(10) 0.0010(8) 0.0048(8) 0.0035(8)
N3 0.0215(9) 0.0239(9) 0.0223(9) -0.0001(7) 0.0046(7) 0.0004(7)
C1 0.094(3) 0.0318(14) 0.0396(15) 0.0032(12) 0.0366(16) 0.0146(15)
C2 0.084(2) 0.0397(17) 0.0539(18) 0.0119(14) 0.0423(17) 0.0272(16)
C3 0.0443(15) 0.0475(16) 0.0266(12) 0.0120(11) 0.0163(11) 0.0124(12)
C4 0.0373(14) 0.0350(14) 0.0476(15) 0.0165(12) 0.0221(12) 0.0076(11)
C5 0.0290(14) 0.115(3) 0.0429(16) -0.0283(19) 0.0198(13) -0.0110(17)
C6 0.0389(16) 0.084(2) 0.0614(19) -0.0385(18) 0.0353(15) -0.0264(16)
C7 0.0538(17) 0.0354(14) 0.0234(12) 0.0002(10) -0.0029(11) 0.0123(12)
C8 0.079(2) 0.0445(17) 0.0248(12) 0.0078(12) 0.0140(13) 0.0270(16)
C9 0.0390(15) 0.0369(15) 0.0504(17) 0.0111(13) 0.0094(13) 0.0174(12)
C10 0.0271(13) 0.0489(17) 0.0504(16) 0.0117(14) 0.0038(12) 0.0112(12)
C11 0.0540(16) 0.0267(13) 0.0302(13) 0.0034(10) 0.0055(12) -0.0069(11)
C12 0.0427(15) 0.0444(15) 0.0252(12) 0.0003(11) 0.0105(11) -0.0161(12)
C13 0.0253(12) 0.0452(15) 0.0262(12) -0.0002(11) 0.0003(9) -0.0061(10)
C14 0.0382(14) 0.0381(14) 0.0220(11) -0.0025(10) 0.0048(10) -0.0048(11)
C15 0.0284(12) 0.0214(11) 0.0387(13) 0.0010(10) 0.0050(10) -0.0019(9)
C16 0.0304(12) 0.0213(11) 0.0431(14) 0.0069(10) 0.0069(11) -0.0001(9)
C17 0.0361(13) 0.0315(13) 0.0327(12) 0.0017(10) 0.0183(11) -0.0019(10)
C18 0.0426(14) 0.0276(12) 0.0226(11) 0.0018(9) 0.0129(10) 0.0032(10)

loop_
_atom_type_symbol
_atom_type_description
_atom_type_scat_dispersion_real
_atom_type_scat_dispersion_imag
_atom_type_scat_source
C C 0.0033 0.0016 'International Tables Vol C Tables 4.2.6.8 and 6.1.1.4'
H H 0.0000 0.0000 'International Tables Vol C Tables 4.2.6.8 and 6.1.1.4'
N N 0.0061 0.0033 'International Tables Vol C Tables 4.2.6.8 and 6.1.1.4'
O O 0.0106 0.0060 'International Tables Vol C Tables 4.2.6.8 and 6.1.1.4'
Fe Fe 0.3463 0.8444 'International Tables Vol C Tables 4.2.6.8 and 6.1.1.4'

loop_
_geom_angle_atom_site_label_1
_geom_angle_atom_site_label_2
_geom_angle_atom_site_label_3
_geom_angle
_geom_angle_site_symmetry_1
_geom_angle_site_symmetry_3
_geom_angle_publ_flag
O10 Fe1 O5 97.66(7) 3_575 . ?
O10 Fe1 O2 90.07(7) 3_575 . ?
O5 Fe1 O2 101.91(7) . . ?
O10 Fe1 O4 169.58(7) 3_575 . ?
O5 Fe1 O4 76.31(6) . . ?
O2 Fe1 O4 99.44(7) . . ?
O10 Fe1 O3 75.67(6) 3_575 . ?
O5 Fe1 O3 106.57(7) . . ?
O2 Fe1 O3 149.50(7) . . ?
O4 Fe1 O3 97.69(7) . . ?
O10 Fe1 N1 107.36(7) 3_575 . ?
O5 Fe1 N1 154.98(7) . . ?
O2 Fe1 N1 78.60(7) . . ?
O4 Fe1 N1 78.93(7) . . ?
O3 Fe1 N1 80.18(7) . . ?
O8 Fe2 O4 98.01(7) . . ?
O8 Fe2 O7 102.62(7) . . ?
O4 Fe2 O7 91.31(7) . . ?
O8 Fe2 O9 76.51(6) . . ?
O4 Fe2 O9 169.90(6) . . ?
O7 Fe2 O9 98.13(7) . . ?
O8 Fe2 O5 104.82(7) . . ?
O4 Fe2 O5 76.16(6) . . ?
O7 Fe2 O5 151.11(7) . . ?
O9 Fe2 O5 96.86(7) . . ?
O8 Fe2 N2 155.35(7) . . ?
O4 Fe2 N2 106.61(7) . . ?
O7 Fe2 N2 78.40(7) . . ?
O9 Fe2 N2 78.97(7) . . ?
O5 Fe2 N2 80.44(7) . . ?
O9 Fe3 O3 96.33(7) . 3_575 ?
O9 Fe3 O11 89.92(7) . . ?
O3 Fe3 O11 106.41(7) 3_575 . ?
O9 Fe3 O10 169.12(7) . . ?
O3 Fe3 O10 75.90(6) 3_575 . ?
O11 Fe3 O10 99.52(7) . . ?
O9 Fe3 O8 76.30(6) . . ?
O3 Fe3 O8 103.92(6) 3_575 . ?
O11 Fe3 O8 147.84(7) . . ?
O10 Fe3 O8 97.95(6) . . ?
O9 Fe3 N3 108.88(7) . . ?
O3 Fe3 N3 154.54(7) 3_575 . ?
O11 Fe3 N3 77.88(7) . . ?
O10 Fe3 N3 78.64(6) . . ?
O8 Fe3 N3 79.38(7) . . ?
C2 O2 Fe1 117.77(17) . . ?
C4 O3 Fe3 124.13(15) . 3_575 ?
C4 O3 Fe1 114.86(14) . . ?
Fe3 O3 Fe1 103.42(7) 3_575 . ?
C6 O4 Fe2 137.46(16) . . ?
C6 O4 Fe1 118.91(15) . . ?
Fe2 O4 Fe1 103.51(7) . . ?
C12 O5 Fe1 123.95(15) . . ?
C12 O5 Fe2 114.40(14) . . ?
Fe1 O5 Fe2 102.79(7) . . ?
C10 O7 Fe2 117.72(17) . . ?
C18 O8 Fe2 125.64(14) . . ?
C18 O8 Fe3 114.56(13) . . ?
Fe2 O8 Fe3 103.56(7) . . ?
C8 O9 Fe3 136.59(15) . . ?
C8 O9 Fe2 119.72(15) . . ?
Fe3 O9 Fe2 103.45(7) . . ?
C16 O10 Fe1 134.89(14) . 3_575 ?
C16 O10 Fe3 120.12(13) . . ?
Fe1 O10 Fe3 103.74(7) 3_575 . ?
C14 O11 Fe3 118.63(15) . . ?
C5 N1 C1 110.3(3) . . ?
C5 N1 C3 114.7(2) . . ?
C1 N1 C3 112.4(2) . . ?
C5 N1 Fe1 107.15(15) . . ?
C1 N1 Fe1 103.86(15) . . ?
C3 N1 Fe1 107.68(14) . . ?
C9 N2 C7 110.4(2) . . ?
C9 N2 C11 113.5(2) . . ?
C7 N2 C11 113.5(2) . . ?
C9 N2 Fe2 103.67(15) . . ?
C7 N2 Fe2 107.37(15) . . ?
C11 N2 Fe2 107.70(14) . . ?
C13 N3 C17 113.90(19) . . ?
C13 N3 C15 109.49(19) . . ?
C17 N3 C15 114.22(18) . . ?
C13 N3 Fe3 103.29(14) . . ?
C17 N3 Fe3 108.68(14) . . ?
C15 N3 Fe3 106.42(13) . . ?
N1 C1 C2 110.7(2) . . ?
N1 C1 H1A 109.5 . . ?
C2 C1 H1A 109.5 . . ?
N1 C1 H1B 109.5 . . ?
C2 C1 H1B 109.5 . . ?
H1A C1 H1B 108.1 . . ?
O1 C2 O2 124.0(3) . . ?
O1 C2 C1 119.3(3) . . ?
O2 C2 C1 116.6(2) . . ?
N1 C3 C4 109.7(2) . . ?
N1 C3 H3A 109.7 . . ?
C4 C3 H3A 109.7 . . ?
N1 C3 H3B 109.7 . . ?
C4 C3 H3B 109.7 . . ?
H3A C3 H3B 108.2 . . ?
O3 C4 C3 108.5(2) . . ?
O3 C4 H4B 110.0 . . ?
C3 C4 H4B 110.0 . . ?
O3 C4 H4A 110.0 . . ?
C3 C4 H4A 110.0 . . ?
H4B C4 H4A 108.4 . . ?
C6 C5 N1 115.4(2) . . ?
C6 C5 H5A 108.4 . . ?
N1 C5 H5A 108.4 . . ?
C6 C5 H5B 108.4 . . ?
N1 C5 H5B 108.4 . . ?
H5A C5 H5B 107.5 . . ?
O4 C6 C5 112.8(2) . . ?
O4 C6 H6A 109.0 . . ?
C5 C6 H6A 109.0 . . ?
O4 C6 H6B 109.0 . . ?
C5 C6 H6B 109.0 . . ?
H6A C6 H6B 107.8 . . ?
C8 C7 N2 113.2(2) . . ?
C8 C7 H7A 108.9 . . ?
N2 C7 H7A 108.9 . . ?
C8 C7 H7B 108.9 . . ?
N2 C7 H7B 108.9 . . ?
H7A C7 H7B 107.7 . . ?
O9 C8 C7 109.9(2) . . ?
O9 C8 H8A 109.7 . . ?
C7 C8 H8A 109.7 . . ?
O9 C8 H8B 109.7 . . ?
C7 C8 H8B 109.7 . . ?
H8A C8 H8B 108.2 . . ?
N2 C9 C10 110.2(2) . . ?
N2 C9 H9A 109.6 . . ?
C10 C9 H9A 109.6 . . ?
N2 C9 H9B 109.6 . . ?
C10 C9 H9B 109.6 . . ?
H9A C9 H9B 108.1 . . ?
O6 C10 O7 124.6(3) . . ?
O6 C10 C9 119.1(3) . . ?
O7 C10 C9 116.2(2) . . ?
N2 C11 C12 110.0(2) . . ?
N2 C11 H11A 109.7 . . ?
C12 C11 H11A 109.7 . . ?
N2 C11 H11B 109.7 . . ?
C12 C11 H11B 109.7 . . ?
H11A C11 H11B 108.2 . . ?
O5 C12 C11 108.7(2) . . ?
O5 C12 H12A 110.0 . . ?
C11 C12 H12A 110.0 . . ?
O5 C12 H12B 110.0 . . ?
C11 C12 H12B 110.0 . . ?
H12A C12 H12B 108.3 . . ?
N3 C13 C14 108.90(19) . . ?
N3 C13 H13A 109.9 . . ?
C14 C13 H13A 109.9 . . ?
N3 C13 H13B 109.9 . . ?
C14 C13 H13B 109.9 . . ?
H13A C13 H13B 108.3 . . ?
O12 C14 O11 124.4(2) . . ?
O12 C14 C13 119.7(2) . . ?
O11 C14 C13 115.9(2) . . ?
N3 C15 C16 111.12(19) . . ?
N3 C15 H15A 109.4 . . ?
C16 C15 H15A 109.4 . . ?
N3 C15 H15B 109.4 . . ?
C16 C15 H15B 109.4 . . ?
H15A C15 H15B 108.0 . . ?
O10 C16 C15 108.76(19) . . ?
O10 C16 H16A 109.9 . . ?
C15 C16 H16A 109.9 . . ?
O10 C16 H16B 109.9 . . ?
C15 C16 H16B 109.9 . . ?
H16A C16 H16B 108.3 . . ?
N3 C17 C18 109.71(19) . . ?
N3 C17 H17A 109.7 . . ?
C18 C17 H17A 109.7 . . ?
N3 C17 H17B 109.7 . . ?
C18 C17 H17B 109.7 . . ?
H17A C17 H17B 108.2 . . ?
O8 C18 C17 107.90(18) . . ?
O8 C18 H18A 110.1 . . ?
C17 C18 H18A 110.1 . . ?
O8 C18 H18B 110.1 . . ?
C17 C18 H18B 110.1 . . ?
H18A C18 H18B 108.4 . . ?

loop_
_geom_bond_atom_site_label_1
_geom_bond_atom_site_label_2
_geom_bond_distance
_geom_bond_site_symmetry_2
_geom_bond_publ_flag
Fe1 O10 1.9722(15) 3_575 ?
Fe1 O5 1.9724(15) . ?
Fe1 O2 1.9915(17) . ?
Fe1 O4 2.0020(16) . ?
Fe1 O3 2.0067(15) . ?
Fe1 N1 2.2039(19) . ?
Fe2 O8 1.9634(15) . ?
Fe2 O4 1.9657(15) . ?
Fe2 O7 1.9926(16) . ?
Fe2 O9 2.0007(15) . ?
Fe2 O5 2.0152(16) . ?
Fe2 N2 2.1996(19) . ?
Fe3 O9 1.9695(15) . ?
Fe3 O3 1.9716(15) 3_575 ?
Fe3 O11 1.9853(16) . ?
Fe3 O10 1.9974(15) . ?
Fe3 O8 2.0037(15) . ?
Fe3 N3 2.2134(18) . ?
O1 C2 1.235(4) . ?
O2 C2 1.287(3) . ?
O3 C4 1.424(3) . ?
O3 Fe3 1.9716(15) 3_575 ?
O4 C6 1.405(3) . ?
O5 C12 1.431(3) . ?
O6 C10 1.229(3) . ?
O7 C10 1.294(3) . ?
O8 C18 1.425(3) . ?
O9 C8 1.415(3) . ?
O10 C16 1.423(3) . ?
O10 Fe1 1.9722(15) 3_575 ?
O11 C14 1.284(3) . ?
O12 C14 1.229(3) . ?
N1 C5 1.460(3) . ?
N1 C1 1.479(3) . ?
N1 C3 1.482(3) . ?
N2 C9 1.477(3) . ?
N2 C7 1.478(3) . ?
N2 C11 1.485(3) . ?
N3 C13 1.478(3) . ?
N3 C17 1.484(3) . ?
N3 C15 1.487(3) . ?
C1 C2 1.518(4) . ?
C1 H1A 0.9900 . ?
C1 H1B 0.9900 . ?
C3 C4 1.524(4) . ?
C3 H3A 0.9900 . ?
C3 H3B 0.9900 . ?
C4 H4B 0.9900 . ?
C4 H4A 0.9900 . ?
C5 C6 1.432(4) . ?
C5 H5A 0.9900 . ?
C5 H5B 0.9900 . ?
C6 H6A 0.9900 . ?
C6 H6B 0.9900 . ?
C7 C8 1.476(4) . ?
C7 H7A 0.9900 . ?
C7 H7B 0.9900 . ?
C8 H8A 0.9900 . ?
C8 H8B 0.9900 . ?
C9 C10 1.516(4) . ?
C9 H9A 0.9900 . ?
C9 H9B 0.9900 . ?
C11 C12 1.521(4) . ?
C11 H11A 0.9900 . ?
C11 H11B 0.9900 . ?
C12 H12A 0.9900 . ?
C12 H12B 0.9900 . ?
C13 C14 1.533(3) . ?
C13 H13A 0.9900 . ?
C13 H13B 0.9900 . ?
C15 C16 1.499(3) . ?
C15 H15A 0.9900 . ?
C15 H15B 0.9900 . ?
C16 H16A 0.9900 . ?
C16 H16B 0.9900 . ?
C17 C18 1.528(3) . ?
C17 H17A 0.9900 . ?
C17 H17B 0.9900 . ?
C18 H18A 0.9900 . ?
C18 H18B 0.9900 . ?
